data_7227353
loop_
_publ_author_name
'Chahal, Mandeep K.'
'Sankar, Muniappan'
'Butcher, Ray J.'

_publ_section_title
;
 An insight into the communication between \b-olefin/phenyl
 olefin-mediated acceptors and porphyrin \p-system: a way to establish
 porphyrin based chemodosimeters and chemosensors.
;
_journal_issue 6
_journal_name_full 'Physical chemistry chemical physics : PCCP'
_journal_page_first 4530
_journal_page_last 4540
_journal_paper_doi 10.1039/c6cp08396j
_journal_volume 19
_journal_year 2017
_chemical_formula_moiety 'C64 H34 N9 Ni O2'
_chemical_formula_sum 'C64 H34 N9 Ni O2'
_chemical_formula_weight 1019.71
_chemical_name_common
;
2-Nitro-12,13-bis(4-dicyanovinylphenyl)-meso-tetraphenylporphyrin Ni(II) complex
;
_chemical_name_systematic
;
 2-Nitro-12,13-bis(4-dicyanovinylphenyl)-5,10,15,20-tetraphenylporphyrinatonickel(II)
;
_space_group_crystal_system monoclinic
_space_group_IT_number 15
_space_group_name_Hall '-C 2yc'
_space_group_name_H-M_alt 'C 1 2/c 1'
_symmetry_space_group_name_Hall '-C 2yc'
_symmetry_space_group_name_H-M 'C 1 2/c 1'
_atom_sites_solution_hydrogens geom
_audit_block_doi 10.5517/ccdc.csd.cc1n16c8
_audit_creation_method SHELXL-2014/7
_audit_update_record
;
2016-12-02 deposited with the CCDC.
2017-01-04 downloaded from the CCDC.
;
_cell_angle_alpha 90
_cell_angle_beta 98.70(3)
_cell_angle_gamma 90
_cell_formula_units_Z 8
_cell_length_a 24.899(5)
_cell_length_b 12.615(3)
_cell_length_c 33.689(7)
_cell_measurement_reflns_used 25
_cell_measurement_temperature 298(2)
_cell_measurement_theta_max 25.25
_cell_measurement_theta_min 1.81
_cell_volume 10460(4)
_computing_cell_refinement 'Bruker Apex 2'
_computing_data_collection 'Bruker Apex 2'
_computing_data_reduction 'Bruker SAINT'
_computing_molecular_graphics 'ORTEP3 (WINGX)'
_computing_publication_material 'ShelXL (Sheldrick, 2008)'
_computing_structure_refinement 'SHELXL-2014/7 (Sheldrick, 2014)'
_computing_structure_solution 'Shelxt (Shedlrick, 2015)'
_diffrn_ambient_temperature 298(2)
_diffrn_measured_fraction_theta_full 0.989
_diffrn_measured_fraction_theta_max 0.989
_diffrn_measurement_device_type 'Bruker Apex 2 CCD diffractometer'
_diffrn_measurement_method '\w scans'
_diffrn_radiation_type MoK\a
_diffrn_radiation_wavelength 0.71073
_diffrn_reflns_av_R_equivalents 0.2086
_diffrn_reflns_av_unetI/netI 0.2213
_diffrn_reflns_Laue_measured_fraction_full 0.989
_diffrn_reflns_Laue_measured_fraction_max 0.989
_diffrn_reflns_limit_h_max 29
_diffrn_reflns_limit_h_min -29
_diffrn_reflns_limit_k_max 14
_diffrn_reflns_limit_k_min -15
_diffrn_reflns_limit_l_max 40
_diffrn_reflns_limit_l_min -40
_diffrn_reflns_number 48724
_diffrn_reflns_point_group_measured_fraction_full 0.989
_diffrn_reflns_point_group_measured_fraction_max 0.989
_diffrn_reflns_theta_full 25.252
_diffrn_reflns_theta_max 25.252
_diffrn_reflns_theta_min 1.814
_exptl_absorpt_coefficient_mu 0.426
_exptl_absorpt_correction_type multi-scan
_exptl_absorpt_process_details '(SADABS; Bruker, 2000)'
_exptl_crystal_colour Red
_exptl_crystal_density_diffrn 1.295
_exptl_crystal_description Prism
_exptl_crystal_F_000 4200
_exptl_crystal_recrystallization_method 'Re-crystallisation from solvent: Chloroform and hexane'
_exptl_crystal_size_max 0.2
_exptl_crystal_size_mid 0.15
_exptl_crystal_size_min 0.15
_refine_diff_density_max 0.628
_refine_diff_density_min -0.544
_refine_diff_density_rms 0.072
_refine_ls_extinction_method none
_refine_ls_goodness_of_fit_ref 0.889
_refine_ls_hydrogen_treatment constr
_refine_ls_matrix_type full
_refine_ls_number_parameters 697
_refine_ls_number_reflns 9375
_refine_ls_number_restraints 903
_refine_ls_restrained_S_all 0.876
_refine_ls_R_factor_all 0.2295
_refine_ls_R_factor_gt 0.0791
_refine_ls_shift/su_max 0.001
_refine_ls_shift/su_mean 0.000
_refine_ls_structure_factor_coef Fsqd
_refine_ls_weighting_details 'w=1/[\s^2^(Fo^2^)+(0.1257P)^2^] where P=(Fo^2^+2Fc^2^)/3'
_refine_ls_weighting_scheme calc
_refine_ls_wR_factor_gt 0.1922
_refine_ls_wR_factor_ref 0.2539
_reflns_Friedel_coverage 0.000
_reflns_number_gt 3214
_reflns_number_total 9375
_reflns_threshold_expression 'I > 2\s(I)'
_cod_data_source_file c6cp08396j2.cif
_cod_data_source_block shelx
_cod_depositor_comments 'Adding full bibliography for 7227352--7227354.cif.'
_cod_database_code 7227353
_shelx_shelxl_version_number 2014/7
_shelx_space_group_comment
;
The symmetry employed for this shelxl refinement is uniquely defined
by the following loop, which should always be used as a source of
symmetry information in preference to the above space-group names.
They are only intended as comments.
;

loop_
_space_group_symop_operation_xyz
'x, y, z'
'-x, y, -z+1/2'
'x+1/2, y+1/2, z'
'-x+1/2, y+1/2, -z+1/2'
'-x, -y, -z'
'x, -y, z-1/2'
'-x+1/2, -y+1/2, -z'
'x+1/2, -y+1/2, z-1/2'

loop_
_atom_site_label
_atom_site_type_symbol
_atom_site_fract_x
_atom_site_fract_y
_atom_site_fract_z
_atom_site_U_iso_or_equiv
_atom_site_adp_type
_atom_site_occupancy
_atom_site_site_symmetry_order
_atom_site_calc_flag
_atom_site_refinement_flags_posn
_atom_site_refinement_flags_adp
_atom_site_refinement_flags_occupancy
_atom_site_disorder_assembly
_atom_site_disorder_group
Ni Ni 0.40246(3) 0.47961(6) 0.56991(2) 0.0561(3) Uani 1 1 d . U . . .
O1 O 0.2981(4) 0.6296(5) 0.7001(2) 0.139(3) Uani 1 1 d . U . . .
O2 O 0.3676(4) 0.6983(6) 0.7378(2) 0.169(3) Uani 1 1 d . U . . .
N5 N 0.3476(5) 0.6507(7) 0.7076(3) 0.125(3) Uani 1 1 d . U . . .
N1 N 0.4058(2) 0.5561(4) 0.61946(15) 0.0686(15) Uani 1 1 d D U . . .
C1 C 0.3761(3) 0.5339(5) 0.6507(2) 0.0742(19) Uani 1 1 d D U . . .
C2 C 0.3785(3) 0.6257(6) 0.6761(2) 0.088(2) Uani 1 1 d D U . . .
C3 C 0.4128(3) 0.6994(6) 0.6646(2) 0.085(2) Uani 1 1 d D U . . .
C4 C 0.4286(3) 0.6553(5) 0.6285(2) 0.0722(19) Uani 1 1 d D U . . .
N2 N 0.4349(2) 0.5970(4) 0.54659(15) 0.0607(13) Uani 1 1 d D U . . .
C6 C 0.4672(3) 0.6759(5) 0.5667(2) 0.0682(17) Uani 1 1 d D U . . .
C7 C 0.4962(3) 0.7291(5) 0.5395(2) 0.0741(19) Uani 1 1 d D U . . .
H7A H 0.5222 0.7818 0.5461 0.089 Uiso 1 1 calc R U . . .
C8 C 0.4794(3) 0.6900(5) 0.5028(2) 0.0691(18) Uani 1 1 d D U . . .
H8A H 0.4912 0.7114 0.4791 0.083 Uiso 1 1 calc R U . . .
C9 C 0.4406(3) 0.6102(4) 0.50664(18) 0.0564(15) Uani 1 1 d D U . . .
N3 N 0.3905(2) 0.4086(3) 0.51862(13) 0.0550(13) Uani 1 1 d D U . . .
C11 C 0.3855(3) 0.4570(4) 0.48148(17) 0.0574(16) Uani 1 1 d D U . . .
C12 C 0.3615(2) 0.3854(4) 0.45039(17) 0.0562(16) Uani 1 1 d D U . . .
C13 C 0.3565(3) 0.2916(5) 0.46813(18) 0.0596(16) Uani 1 1 d D U . . .
C14 C 0.3761(2) 0.3051(4) 0.51075(17) 0.0554(15) Uani 1 1 d D U . . .
N4 N 0.3775(2) 0.3571(4) 0.59430(15) 0.0697(15) Uani 1 1 d D U . . .
C16 C 0.3792(3) 0.2532(5) 0.5803(2) 0.075(2) Uani 1 1 d D U . . .
C17 C 0.3725(4) 0.1800(5) 0.6123(2) 0.102(3) Uani 1 1 d D U . . .
H17A H 0.3748 0.1064 0.6114 0.122 Uiso 1 1 calc R U . . .
C18 C 0.3625(4) 0.2387(5) 0.6436(2) 0.101(2) Uani 1 1 d D U . . .
H18A H 0.3553 0.2127 0.6681 0.121 Uiso 1 1 calc R U . . .
C19 C 0.3647(3) 0.3478(5) 0.6328(2) 0.085(2) Uani 1 1 d D U . . .
N6 N 0.1742(4) 0.4164(7) 0.1951(2) 0.146(3) Uani 1 1 d D U . . .
C42 C 0.1622(4) 0.4923(10) 0.2914(3) 0.109(3) Uani 0.816(9) 1 d D U P A 1
N7 N 0.1302(4) 0.5360(9) 0.3065(3) 0.155(4) Uani 0.816(9) 1 d D U P A 1
C42A C 0.186(2) 0.5515(18) 0.2831(12) 0.109(3) Uani 0.184(9) 1 d D U P A 2
N7A N 0.1720(19) 0.6377(17) 0.2872(13) 0.155(4) Uani 0.184(9) 1 d D U P A 2
C51 C 0.2178(19) -0.250(2) 0.3933(11) 0.097(4) Uani 0.29(4) 1 d D U P B 1
N8 N 0.207(2) -0.327(2) 0.3761(13) 0.119(5) Uani 0.29(4) 1 d D U P B 1
C51A C 0.2039(8) -0.2592(9) 0.4043(6) 0.097(4) Uani 0.71(4) 1 d D U P B 2
N8A N 0.1889(8) -0.3398(8) 0.3911(7) 0.119(5) Uani 0.71(4) 1 d D U P B 2
N9 N 0.2043(3) -0.1397(6) 0.4927(3) 0.127(3) Uani 1 1 d D U . . .
C5 C 0.4636(3) 0.7066(5) 0.6059(2) 0.0722(18) Uani 1 1 d . U . . .
C10 C 0.4107(3) 0.5547(4) 0.47492(18) 0.0546(15) Uani 1 1 d . U . . .
C15 C 0.3789(3) 0.2265(5) 0.5413(2) 0.0636(17) Uani 1 1 d . U . . .
C20 C 0.3584(3) 0.4336(6) 0.6582(2) 0.081(2) Uani 1 1 d . U . . .
C21 C 0.4943(3) 0.8034(6) 0.6232(2) 0.082(2) Uani 1 1 d . U . . .
C22 C 0.5324(3) 0.7955(7) 0.6566(3) 0.098(2) Uani 1 1 d . U . . .
H22A H 0.5390 0.7303 0.6693 0.118 Uiso 1 1 calc R U . . .
C23 C 0.5617(4) 0.8853(8) 0.6720(3) 0.119(3) Uani 1 1 d . U . . .
H23A H 0.5877 0.8800 0.6948 0.142 Uiso 1 1 calc R U . . .
C24 C 0.5515(5) 0.9816(9) 0.6529(3) 0.128(3) Uani 1 1 d . U . . .
H24A H 0.5718 1.0407 0.6625 0.154 Uiso 1 1 calc R U . . .
C25 C 0.5134(4) 0.9910(7) 0.6212(3) 0.122(3) Uani 1 1 d . U . . .
H25A H 0.5057 1.0571 0.6096 0.146 Uiso 1 1 calc R U . . .
C26 C 0.4848(4) 0.9018(6) 0.6053(3) 0.107(3) Uani 1 1 d . U . . .
H26A H 0.4590 0.9086 0.5824 0.129 Uiso 1 1 calc R U . . .
C27 C 0.4128(3) 0.5977(5) 0.43421(19) 0.0610(16) Uani 1 1 d . U . . .
C28 C 0.4535(3) 0.5708(7) 0.4128(2) 0.098(3) Uani 1 1 d . U . . .
H28A H 0.4781 0.5178 0.4223 0.118 Uiso 1 1 calc R U . . .
C29 C 0.4582(4) 0.6225(7) 0.3768(3) 0.118(3) Uani 1 1 d . U . . .
H29A H 0.4860 0.6046 0.3624 0.142 Uiso 1 1 calc R U . . .
C30 C 0.4221(4) 0.6985(7) 0.3632(3) 0.111(3) Uani 1 1 d . U . . .
H30A H 0.4260 0.7344 0.3397 0.133 Uiso 1 1 calc R U . . .
C31 C 0.3802(4) 0.7241(7) 0.3830(3) 0.118(3) Uani 1 1 d . U . . .
H31A H 0.3543 0.7733 0.3721 0.141 Uiso 1 1 calc R U . . .
C32 C 0.3763(3) 0.6770(5) 0.4193(2) 0.092(2) Uani 1 1 d . U . . .
H32A H 0.3493 0.6982 0.4339 0.110 Uiso 1 1 calc R U . . .
C33 C 0.3376(3) 0.4073(5) 0.40813(19) 0.0596(16) Uani 1 1 d . U . . .
C34 C 0.3599(3) 0.3666(6) 0.3754(2) 0.082(2) Uani 1 1 d . U . . .
H34A H 0.3937 0.3336 0.3798 0.099 Uiso 1 1 calc R U . . .
C35 C 0.3322(3) 0.3752(6) 0.3368(2) 0.086(2) Uani 1 1 d . U . . .
H35A H 0.3482 0.3485 0.3157 0.103 Uiso 1 1 calc R U . . .
C36 C 0.2823(3) 0.4213(5) 0.3285(2) 0.0709(18) Uani 1 1 d . U . . .
C37 C 0.2620(3) 0.4664(5) 0.3607(2) 0.082(2) Uani 1 1 d . U . . .
H37A H 0.2293 0.5031 0.3560 0.098 Uiso 1 1 calc R U . . .
C38 C 0.2889(3) 0.4583(5) 0.3991(2) 0.0748(19) Uani 1 1 d . U . . .
H38A H 0.2735 0.4887 0.4198 0.090 Uiso 1 1 calc R U . . .
C39 C 0.2539(3) 0.4169(5) 0.2875(2) 0.082(2) Uani 1 1 d . U . . .
H39A H 0.2738 0.3857 0.2694 0.098 Uiso 1 1 calc R U . . .
C40 C 0.2050(4) 0.4492(6) 0.27140(19) 0.098(2) Uani 1 1 d D U . . .
C41 C 0.1876(4) 0.4297(7) 0.2290(2) 0.123(3) Uani 1 1 d D U . . .
C43 C 0.3294(3) 0.1960(5) 0.44849(19) 0.0619(17) Uani 1 1 d . U . . .
C44 C 0.3501(3) 0.1341(6) 0.4208(2) 0.083(2) Uani 1 1 d . U . . .
H44A H 0.3829 0.1537 0.4129 0.100 Uiso 1 1 calc R U . . .
C45 C 0.3243(4) 0.0441(6) 0.4043(2) 0.091(2) Uani 1 1 d . U . . .
H45A H 0.3397 0.0048 0.3855 0.109 Uiso 1 1 calc R U . . .
C46 C 0.2762(3) 0.0124(5) 0.4152(2) 0.079(2) Uani 1 1 d . U . . .
C47 C 0.2534(3) 0.0768(6) 0.4415(3) 0.097(2) Uani 1 1 d . U . . .
H47A H 0.2200 0.0588 0.4487 0.116 Uiso 1 1 calc R U . . .
C48 C 0.2793(3) 0.1664(5) 0.4570(2) 0.085(2) Uani 1 1 d . U . . .
H48A H 0.2625 0.2089 0.4740 0.102 Uiso 1 1 calc R U . . .
C49 C 0.2525(3) -0.0887(6) 0.4003(2) 0.092(2) Uani 1 1 d . U . . .
H49A H 0.2567 -0.1068 0.3742 0.110 Uiso 1 1 calc R U . . .
C50 C 0.2255(3) -0.1583(5) 0.4199(2) 0.093(2) Uani 1 1 d D U . . .
C52 C 0.2123(4) -0.1438(6) 0.4600(3) 0.097(3) Uani 1 1 d D U . . .
C53 C 0.3800(3) 0.1112(5) 0.5297(2) 0.0708(19) Uani 1 1 d . U . . .
C54 C 0.4208(3) 0.0720(5) 0.5111(2) 0.076(2) Uani 1 1 d . U . . .
H54A H 0.4491 0.1167 0.5069 0.091 Uiso 1 1 calc R U . . .
C55 C 0.4215(4) -0.0323(6) 0.4982(2) 0.098(2) Uani 1 1 d . U . . .
H55A H 0.4493 -0.0569 0.4851 0.118 Uiso 1 1 calc R U . . .
C56 C 0.3803(4) -0.0982(6) 0.5052(3) 0.100(2) Uani 1 1 d . U . . .
H56A H 0.3807 -0.1687 0.4972 0.120 Uiso 1 1 calc R U . . .
C57 C 0.3391(4) -0.0626(6) 0.5237(3) 0.111(3) Uani 1 1 d . U . . .
H57A H 0.3113 -0.1084 0.5281 0.133 Uiso 1 1 calc R U . . .
C58 C 0.3382(3) 0.0422(6) 0.5359(3) 0.098(2) Uani 1 1 d . U . . .
H58A H 0.3097 0.0666 0.5484 0.117 Uiso 1 1 calc R U . . .
C59 C 0.3289(4) 0.4068(7) 0.69438(18) 0.075(2) Uani 0.722(10) 1 d G U P C 1
C60 C 0.3607(3) 0.4130(7) 0.7319(2) 0.090(3) Uani 0.722(10) 1 d G U P C 1
H60A H 0.3963 0.4370 0.7343 0.108 Uiso 0.722(10) 1 calc R U P C 1
C61 C 0.3392(4) 0.3832(7) 0.76604(18) 0.103(3) Uani 0.722(10) 1 d G U P C 1
H61A H 0.3605 0.3873 0.7912 0.124 Uiso 0.722(10) 1 calc R U P C 1
C62 C 0.2859(4) 0.3473(7) 0.7626(2) 0.102(3) Uani 0.722(10) 1 d G U P C 1
H62A H 0.2716 0.3273 0.7854 0.122 Uiso 0.722(10) 1 calc R U P C 1
C63 C 0.2541(3) 0.3411(6) 0.7250(2) 0.095(3) Uani 0.722(10) 1 d G U P C 1
H63A H 0.2185 0.3171 0.7227 0.114 Uiso 0.722(10) 1 calc R U P C 1
C64 C 0.2756(4) 0.3709(6) 0.69089(19) 0.082(3) Uani 0.722(10) 1 d G U P C 1
H64A H 0.2543 0.3668 0.6658 0.099 Uiso 0.722(10) 1 calc R U P C 1
C59A C 0.3556(9) 0.4121(19) 0.7010(5) 0.075(2) Uani 0.278(10) 1 d G U P C 2
C60A C 0.3908(8) 0.4355(18) 0.7360(6) 0.090(3) Uani 0.278(10) 1 d G U P C 2
H60B H 0.4242 0.4672 0.7346 0.108 Uiso 0.278(10) 1 calc R U P C 2
C61A C 0.3761(10) 0.4116(19) 0.7732(5) 0.103(3) Uani 0.278(10) 1 d G U P C 2
H61B H 0.3997 0.4273 0.7966 0.124 Uiso 0.278(10) 1 calc R U P C 2
C62A C 0.3263(11) 0.3643(19) 0.7754(5) 0.102(3) Uani 0.278(10) 1 d G U P C 2
H62B H 0.3164 0.3483 0.8003 0.122 Uiso 0.278(10) 1 calc R U P C 2
C63A C 0.2910(9) 0.3409(17) 0.7404(7) 0.095(3) Uani 0.278(10) 1 d G U P C 2
H63B H 0.2577 0.3092 0.7419 0.114 Uiso 0.278(10) 1 calc R U P C 2
C64A C 0.3057(9) 0.3648(18) 0.7032(5) 0.082(3) Uani 0.278(10) 1 d G U P C 2
H64B H 0.2822 0.3491 0.6798 0.099 Uiso 0.278(10) 1 calc R U P C 2

loop_
_atom_site_aniso_label
_atom_site_aniso_U_11
_atom_site_aniso_U_22
_atom_site_aniso_U_33
_atom_site_aniso_U_23
_atom_site_aniso_U_13
_atom_site_aniso_U_12
Ni 0.0689(6) 0.0516(5) 0.0483(5) -0.0010(4) 0.0109(4) 0.0046(4)
O1 0.179(6) 0.127(5) 0.127(5) -0.014(4) 0.078(5) -0.005(5)
O2 0.230(8) 0.176(7) 0.112(5) -0.064(5) 0.061(5) -0.036(6)
N5 0.167(7) 0.109(6) 0.113(6) -0.020(4) 0.064(6) -0.007(5)
N1 0.091(4) 0.058(3) 0.060(3) -0.001(2) 0.022(3) 0.006(3)
C1 0.093(5) 0.070(4) 0.062(4) -0.003(3) 0.020(4) 0.007(3)
C2 0.123(6) 0.079(4) 0.067(4) -0.016(3) 0.034(4) 0.002(4)
C3 0.099(6) 0.088(5) 0.071(4) -0.011(4) 0.023(4) 0.008(4)
C4 0.081(5) 0.068(4) 0.069(4) -0.010(3) 0.016(3) 0.003(3)
N2 0.069(3) 0.055(3) 0.058(3) -0.002(2) 0.009(3) -0.001(2)
C6 0.073(5) 0.064(4) 0.068(4) -0.007(3) 0.013(3) 0.000(3)
C7 0.087(5) 0.062(4) 0.075(4) -0.004(3) 0.018(4) -0.011(3)
C8 0.083(5) 0.062(4) 0.063(4) -0.003(3) 0.013(3) -0.012(3)
C9 0.068(4) 0.046(3) 0.057(3) 0.000(3) 0.015(3) 0.004(3)
N3 0.071(4) 0.047(3) 0.048(3) 0.000(2) 0.012(2) 0.005(2)
C11 0.071(4) 0.053(3) 0.048(3) 0.001(2) 0.008(3) 0.002(3)
C12 0.066(4) 0.048(3) 0.053(3) 0.004(2) 0.003(3) 0.000(3)
C13 0.068(4) 0.056(3) 0.055(3) -0.003(3) 0.011(3) -0.001(3)
C14 0.060(4) 0.051(3) 0.056(3) 0.000(2) 0.009(3) -0.001(3)
N4 0.096(4) 0.063(3) 0.051(3) 0.002(2) 0.014(3) 0.003(3)
C16 0.111(6) 0.059(4) 0.057(3) 0.008(3) 0.017(3) 0.004(3)
C17 0.175(9) 0.061(4) 0.078(5) 0.015(3) 0.044(5) 0.016(4)
C18 0.153(6) 0.075(4) 0.081(4) 0.008(3) 0.041(4) 0.002(4)
C19 0.129(7) 0.069(4) 0.062(4) 0.007(3) 0.034(4) 0.006(4)
N6 0.190(9) 0.141(7) 0.094(5) -0.003(5) -0.024(5) 0.017(6)
C42 0.109(6) 0.114(5) 0.095(5) -0.008(4) -0.011(4) 0.013(4)
N7 0.146(8) 0.160(7) 0.151(8) -0.031(5) -0.003(6) 0.039(5)
C42A 0.109(6) 0.114(5) 0.095(5) -0.008(4) -0.011(4) 0.013(4)
N7A 0.146(8) 0.160(7) 0.151(8) -0.031(5) -0.003(6) 0.039(5)
C51 0.101(7) 0.073(4) 0.115(7) -0.006(4) 0.010(5) -0.012(4)
N8 0.126(11) 0.086(5) 0.142(11) -0.018(6) 0.015(8) -0.024(5)
C51A 0.101(7) 0.073(4) 0.115(7) -0.006(4) 0.010(5) -0.012(4)
N8A 0.126(11) 0.086(5) 0.142(11) -0.018(6) 0.015(8) -0.024(5)
N9 0.116(6) 0.120(6) 0.144(6) -0.018(5) 0.020(6) -0.007(5)
C5 0.080(5) 0.071(4) 0.065(4) -0.008(3) 0.011(3) 0.003(3)
C10 0.063(4) 0.048(3) 0.054(3) 0.003(2) 0.013(3) 0.008(3)
C15 0.074(5) 0.053(3) 0.064(3) 0.000(3) 0.012(3) 0.000(3)
C20 0.107(5) 0.072(4) 0.067(4) 0.003(3) 0.024(3) 0.004(3)
C21 0.079(5) 0.076(4) 0.091(5) -0.026(4) 0.014(4) -0.007(4)
C22 0.089(6) 0.111(5) 0.095(5) -0.026(4) 0.016(4) -0.015(4)
C23 0.092(6) 0.128(6) 0.134(7) -0.045(5) 0.010(5) -0.022(5)
C24 0.130(8) 0.120(6) 0.133(8) -0.035(5) 0.016(6) -0.034(6)
C25 0.143(8) 0.091(5) 0.130(7) -0.036(5) 0.012(6) -0.024(5)
C26 0.138(7) 0.082(5) 0.100(6) -0.024(4) 0.012(5) -0.010(4)
C27 0.074(4) 0.049(4) 0.059(4) 0.003(3) 0.009(3) -0.007(3)
C28 0.107(6) 0.112(6) 0.080(5) 0.029(4) 0.030(4) 0.033(5)
C29 0.133(7) 0.141(7) 0.085(5) 0.026(5) 0.032(5) 0.005(5)
C30 0.142(8) 0.106(6) 0.084(6) 0.033(5) 0.016(5) -0.011(5)
C31 0.160(8) 0.092(6) 0.101(6) 0.035(5) 0.022(5) 0.023(5)
C32 0.125(6) 0.068(4) 0.083(5) 0.020(4) 0.017(4) 0.021(4)
C33 0.069(4) 0.051(4) 0.057(3) -0.002(3) 0.002(3) -0.007(3)
C34 0.082(5) 0.100(5) 0.065(4) -0.001(4) 0.006(3) 0.027(4)
C35 0.093(5) 0.112(6) 0.054(4) -0.006(4) 0.012(3) 0.022(4)
C36 0.082(5) 0.067(4) 0.062(4) 0.009(3) 0.006(3) 0.000(4)
C37 0.090(5) 0.083(5) 0.068(4) 0.001(4) -0.001(3) 0.017(4)
C38 0.076(4) 0.082(5) 0.064(4) -0.004(3) 0.004(3) 0.013(4)
C39 0.097(5) 0.075(5) 0.071(4) 0.008(3) 0.003(3) -0.001(4)
C40 0.111(5) 0.097(5) 0.078(5) -0.003(4) -0.014(4) 0.011(4)
C41 0.157(8) 0.113(6) 0.087(5) -0.001(5) -0.020(5) 0.009(6)
C43 0.072(4) 0.057(3) 0.057(4) 0.002(3) 0.009(3) 0.000(3)
C44 0.091(5) 0.085(4) 0.077(5) -0.024(4) 0.023(4) -0.013(4)
C45 0.106(5) 0.085(5) 0.085(5) -0.031(4) 0.024(4) -0.012(4)
C46 0.087(5) 0.066(4) 0.078(5) -0.005(3) -0.004(4) 0.003(3)
C47 0.090(5) 0.071(4) 0.132(6) -0.022(4) 0.025(5) -0.014(4)
C48 0.081(5) 0.062(4) 0.117(6) -0.028(4) 0.029(4) -0.009(3)
C49 0.096(6) 0.076(4) 0.097(5) -0.011(4) -0.005(4) -0.007(4)
C50 0.085(6) 0.065(4) 0.120(5) -0.005(4) -0.011(4) -0.003(4)
C52 0.082(6) 0.075(5) 0.131(6) -0.006(5) 0.000(5) 0.002(4)
C53 0.088(5) 0.057(3) 0.070(4) 0.000(3) 0.021(4) -0.003(3)
C54 0.095(5) 0.056(4) 0.079(5) -0.004(3) 0.017(4) 0.000(3)
C55 0.113(6) 0.067(4) 0.114(6) -0.017(4) 0.019(5) 0.015(4)
C56 0.109(5) 0.071(4) 0.113(5) 0.001(4) -0.009(4) 0.005(4)
C57 0.109(6) 0.070(4) 0.153(8) 0.015(5) 0.016(5) -0.011(4)
C58 0.097(6) 0.067(4) 0.133(7) 0.018(4) 0.028(5) -0.007(4)
C59 0.088(5) 0.075(4) 0.066(3) 0.002(3) 0.019(3) 0.006(4)
C60 0.096(5) 0.102(5) 0.074(4) 0.008(4) 0.014(4) -0.002(4)
C61 0.125(6) 0.109(6) 0.079(4) 0.012(4) 0.028(4) 0.003(5)
C62 0.122(6) 0.098(5) 0.090(5) 0.011(4) 0.028(4) 0.005(5)
C63 0.110(6) 0.085(5) 0.096(5) 0.007(4) 0.032(4) 0.002(5)
C64 0.093(5) 0.077(5) 0.080(4) 0.002(4) 0.020(4) -0.002(4)
C59A 0.088(5) 0.075(4) 0.066(3) 0.002(3) 0.019(3) 0.006(4)
C60A 0.096(5) 0.102(5) 0.074(4) 0.008(4) 0.014(4) -0.002(4)
C61A 0.125(6) 0.109(6) 0.079(4) 0.012(4) 0.028(4) 0.003(5)
C62A 0.122(6) 0.098(5) 0.090(5) 0.011(4) 0.028(4) 0.005(5)
C63A 0.110(6) 0.085(5) 0.096(5) 0.007(4) 0.032(4) 0.002(5)
C64A 0.093(5) 0.077(5) 0.080(4) 0.002(4) 0.020(4) -0.002(4)

loop_
_atom_type_symbol
_atom_type_description
_atom_type_scat_dispersion_real
_atom_type_scat_dispersion_imag
_atom_type_scat_source
C C 0.0033 0.0016 'International Tables Vol C Tables 4.2.6.8 and 6.1.1.4'
H H 0.0000 0.0000 'International Tables Vol C Tables 4.2.6.8 and 6.1.1.4'
N N 0.0061 0.0033 'International Tables Vol C Tables 4.2.6.8 and 6.1.1.4'
O O 0.0106 0.0060 'International Tables Vol C Tables 4.2.6.8 and 6.1.1.4'
Ni Ni 0.3393 1.1124 'International Tables Vol C Tables 4.2.6.8 and 6.1.1.4'

loop_
_geom_angle_atom_site_label_1
_geom_angle_atom_site_label_2
_geom_angle_atom_site_label_3
_geom_angle
N4 Ni N2 174.1(2)
N4 Ni N1 90.4(2)
N2 Ni N1 90.2(2)
N4 Ni N3 89.6(2)
N2 Ni N3 90.5(2)
N1 Ni N3 173.4(2)
O2 N5 O1 122.5(10)
O2 N5 C2 121.9(10)
O1 N5 C2 115.3(9)
C4 N1 C1 105.0(5)
C4 N1 Ni 127.3(4)
C1 N1 Ni 126.4(4)
C20 C1 N1 122.7(6)
C20 C1 C2 128.1(6)
N1 C1 C2 107.9(6)
C3 C2 C1 110.7(6)
C3 C2 N5 119.3(7)
C1 C2 N5 129.7(7)
C2 C3 C4 103.8(6)
N1 C4 C5 124.4(6)
N1 C4 C3 112.2(6)
C5 C4 C3 123.4(6)
C9 N2 C6 104.6(5)
C9 N2 Ni 127.2(4)
C6 N2 Ni 127.1(4)
N2 C6 C5 123.2(6)
N2 C6 C7 109.8(6)
C5 C6 C7 126.3(6)
C8 C7 C6 107.7(6)
C8 C7 H7A 126.2
C6 C7 H7A 126.2
C7 C8 C9 107.4(6)
C7 C8 H8A 126.3
C9 C8 H8A 126.3
N2 C9 C10 124.3(5)
N2 C9 C8 110.2(5)
C10 C9 C8 125.4(6)
C14 N3 C11 105.2(4)
C14 N3 Ni 128.1(4)
C11 N3 Ni 125.9(4)
N3 C11 C10 123.0(5)
N3 C11 C12 110.6(5)
C10 C11 C12 125.2(5)
C13 C12 C11 106.6(5)
C13 C12 C33 122.8(5)
C11 C12 C33 130.0(5)
C12 C13 C14 107.3(5)
C12 C13 C43 125.7(6)
C14 C13 C43 126.5(5)
N3 C14 C15 122.8(5)
N3 C14 C13 110.0(5)
C15 C14 C13 127.2(5)
C19 N4 C16 105.0(5)
C19 N4 Ni 127.6(4)
C16 N4 Ni 126.2(4)
C15 C16 N4 124.3(6)
C15 C16 C17 125.4(6)
N4 C16 C17 109.6(6)
C18 C17 C16 106.7(6)
C18 C17 H17A 126.6
C16 C17 H17A 126.6
C17 C18 C19 108.3(6)
C17 C18 H18A 125.9
C19 C18 H18A 125.9
N4 C19 C20 124.7(6)
N4 C19 C18 110.0(6)
C20 C19 C18 125.2(6)
N7 C42 C40 173.2(14)
N7A C42A C40 170(4)
N8 C51 C50 170(3)
N8A C51A C50 176.9(16)
C6 C5 C4 121.4(6)
C6 C5 C21 119.4(6)
C4 C5 C21 119.0(6)
C9 C10 C11 121.0(5)
C9 C10 C27 115.8(5)
C11 C10 C27 122.8(5)
C16 C15 C14 121.4(5)
C16 C15 C53 119.5(6)
C14 C15 C53 119.1(6)
C1 C20 C19 121.9(6)
C1 C20 C59A 114.2(11)
C19 C20 C59A 118.7(11)
C1 C20 C59 123.1(6)
C19 C20 C59 114.9(6)
C22 C21 C26 118.5(8)
C22 C21 C5 120.6(7)
C26 C21 C5 121.0(8)
C21 C22 C23 120.3(9)
C21 C22 H22A 119.8
C23 C22 H22A 119.8
C24 C23 C22 119.4(10)
C24 C23 H23A 120.3
C22 C23 H23A 120.3
C25 C24 C23 120.9(10)
C25 C24 H24A 119.5
C23 C24 H24A 119.5
C24 C25 C26 120.1(10)
C24 C25 H25A 120.0
C26 C25 H25A 120.0
C21 C26 C25 120.8(9)
C21 C26 H26A 119.6
C25 C26 H26A 119.6
C28 C27 C32 118.7(6)
C28 C27 C10 121.8(6)
C32 C27 C10 119.0(6)
C27 C28 C29 120.4(8)
C27 C28 H28A 119.8
C29 C28 H28A 119.8
C30 C29 C28 119.1(9)
C30 C29 H29A 120.4
C28 C29 H29A 120.4
C29 C30 C31 121.7(9)
C29 C30 H30A 119.1
C31 C30 H30A 119.1
C30 C31 C32 119.8(9)
C30 C31 H31A 120.1
C32 C31 H31A 120.1
C31 C32 C27 120.0(8)
C31 C32 H32A 120.0
C27 C32 H32A 120.0
C38 C33 C34 116.1(6)
C38 C33 C12 121.1(6)
C34 C33 C12 122.4(6)
C35 C34 C33 120.7(7)
C35 C34 H34A 119.7
C33 C34 H34A 119.7
C36 C35 C34 122.4(7)
C36 C35 H35A 118.8
C34 C35 H35A 118.8
C35 C36 C37 116.4(7)
C35 C36 C39 118.4(7)
C37 C36 C39 125.2(7)
C38 C37 C36 121.6(7)
C38 C37 H37A 119.2
C36 C37 H37A 119.2
C33 C38 C37 122.6(7)
C33 C38 H38A 118.7
C37 C38 H38A 118.7
C40 C39 C36 131.6(7)
C40 C39 H39A 114.2
C36 C39 H39A 114.2
C39 C40 C41 118.3(8)
C39 C40 C42 128.4(7)
C41 C40 C42 112.9(8)
C39 C40 C42A 119(2)
C41 C40 C42A 110.7(18)
N6 C41 C40 178.4(12)
C48 C43 C44 115.7(6)
C48 C43 C13 119.5(6)
C44 C43 C13 124.7(6)
C43 C44 C45 122.8(7)
C43 C44 H44A 118.6
C45 C44 H44A 118.6
C46 C45 C44 120.3(7)
C46 C45 H45A 119.8
C44 C45 H45A 119.8
C45 C46 C47 117.5(7)
C45 C46 C49 119.1(7)
C47 C46 C49 123.3(8)
C48 C47 C46 121.0(8)
C48 C47 H47A 119.5
C46 C47 H47A 119.5
C47 C48 C43 122.4(7)
C47 C48 H48A 118.8
C43 C48 H48A 118.8
C50 C49 C46 127.5(7)
C50 C49 H49A 116.3
C46 C49 H49A 116.3
C49 C50 C52 125.4(6)
C49 C50 C51A 125.6(11)
C52 C50 C51A 109.0(11)
C49 C50 C51 104.1(19)
C52 C50 C51 130.3(19)
N9 C52 C50 174.3(10)
C54 C53 C58 117.8(7)
C54 C53 C15 120.9(6)
C58 C53 C15 121.3(7)
C53 C54 C55 122.2(7)
C53 C54 H54A 118.9
C55 C54 H54A 118.9
C56 C55 C54 118.5(8)
C56 C55 H55A 120.7
C54 C55 H55A 120.7
C57 C56 C55 121.2(8)
C57 C56 H56A 119.4
C55 C56 H56A 119.4
C56 C57 C58 120.0(8)
C56 C57 H57A 120.0
C58 C57 H57A 120.0
C57 C58 C53 120.3(8)
C57 C58 H58A 119.9
C53 C58 H58A 119.9
C60 C59 C64 120.0
C60 C59 C20 115.5(6)
C64 C59 C20 124.3(6)
C59 C60 C61 120.0
C59 C60 H60A 120.0
C61 C60 H60A 120.0
C60 C61 C62 120.0
C60 C61 H61A 120.0
C62 C61 H61A 120.0
C63 C62 C61 120.0
C63 C62 H62A 120.0
C61 C62 H62A 120.0
C62 C63 C64 120.0
C62 C63 H63A 120.0
C64 C63 H63A 120.0
C63 C64 C59 120.0
C63 C64 H64A 120.0
C59 C64 H64A 120.0
C60A C59A C64A 120.0
C60A C59A C20 132.2(13)
C64A C59A C20 107.7(13)
C59A C60A C61A 120.0
C59A C60A H60B 120.0
C61A C60A H60B 120.0
C62A C61A C60A 120.0
C62A C61A H61B 120.0
C60A C61A H61B 120.0
C63A C62A C61A 120.0
C63A C62A H62B 120.0
C61A C62A H62B 120.0
C62A C63A C64A 120.0
C62A C63A H63B 120.0
C64A C63A H63B 120.0
C63A C64A C59A 120.0
C63A C64A H64B 120.0
C59A C64A H64B 120.0

loop_
_geom_bond_atom_site_label_1
_geom_bond_atom_site_label_2
_geom_bond_distance
Ni N4 1.899(5)
Ni N2 1.912(5)
Ni N1 1.919(5)
Ni N3 1.929(4)
O1 N5 1.248(10)
O2 N5 1.220(10)
N5 C2 1.437(10)
N1 C4 1.389(7)
N1 C1 1.402(7)
C1 C20 1.377(9)
C1 C2 1.436(8)
C2 C3 1.357(8)
C3 C4 1.447(8)
C4 C5 1.399(9)
N2 C9 1.384(7)
N2 C6 1.388(7)
C6 C5 1.394(8)
C6 C7 1.418(8)
C7 C8 1.340(7)
C7 H7A 0.9300
C8 C9 1.416(7)
C8 H8A 0.9300
C9 C10 1.394(8)
N3 C14 1.369(6)
N3 C11 1.381(6)
C11 C10 1.415(8)
C11 C12 1.442(7)
C12 C13 1.340(7)
C12 C33 1.484(8)
C13 C14 1.455(7)
C13 C43 1.488(8)
C14 C15 1.422(8)
N4 C19 1.386(7)
N4 C16 1.395(7)
C16 C15 1.358(8)
C16 C17 1.448(8)
C17 C18 1.341(8)
C17 H17A 0.9300
C18 C19 1.428(8)
C18 H18A 0.9300
C19 C20 1.402(9)
N6 C41 1.152(6)
C42 N7 1.149(6)
C42 C40 1.452(7)
C42A N7A 1.153(7)
C42A C40 1.453(8)
C51 N8 1.154(7)
C51 C50 1.454(8)
C51A N8A 1.150(6)
C51A C50 1.449(7)
N9 C52 1.151(6)
C5 C21 1.509(9)
C10 C27 1.483(8)
C15 C53 1.508(9)
C20 C59A 1.482(15)
C20 C59 1.553(9)
C21 C22 1.360(10)
C21 C26 1.386(10)
C22 C23 1.404(11)
C22 H22A 0.9300
C23 C24 1.379(12)
C23 H23A 0.9300
C24 C25 1.321(13)
C24 H24A 0.9300
C25 C26 1.395(11)
C25 H25A 0.9300
C26 H26A 0.9300
C27 C28 1.374(9)
C27 C32 1.393(9)
C28 C29 1.398(10)
C28 H28A 0.9300
C29 C30 1.345(12)
C29 H29A 0.9300
C30 C31 1.360(12)
C30 H30A 0.9300
C31 C32 1.375(10)
C31 H31A 0.9300
C32 H32A 0.9300
C33 C38 1.364(8)
C33 C34 1.404(9)
C34 C35 1.382(9)
C34 H34A 0.9300
C35 C36 1.361(9)
C35 H35A 0.9300
C36 C37 1.385(9)
C36 C39 1.454(9)
C37 C38 1.367(9)
C37 H37A 0.9300
C38 H38A 0.9300
C39 C40 1.321(10)
C39 H39A 0.9300
C40 C41 1.449(7)
C43 C48 1.373(9)
C43 C44 1.375(8)
C44 C45 1.381(9)
C44 H44A 0.9300
C45 C46 1.366(10)
C45 H45A 0.9300
C46 C47 1.384(10)
C46 C49 1.462(9)
C47 C48 1.365(9)
C47 H47A 0.9300
C48 H48A 0.9300
C49 C50 1.339(10)
C49 H49A 0.9300
C50 C52 1.448(7)
C53 C54 1.363(9)
C53 C58 1.398(9)
C54 C55 1.386(9)
C54 H54A 0.9300
C55 C56 1.367(11)
C55 H55A 0.9300
C56 C57 1.355(11)
C56 H56A 0.9300
C57 C58 1.385(10)
C57 H57A 0.9300
C58 H58A 0.9300
C59 C60 1.3900
C59 C64 1.3900
C60 C61 1.3900
C60 H60A 0.9300
C61 C62 1.3900
C61 H61A 0.9300
C62 C63 1.3900
C62 H62A 0.9300
C63 C64 1.3900
C63 H63A 0.9300
C64 H64A 0.9300
C59A C60A 1.3900
C59A C64A 1.3900
C60A C61A 1.3900
C60A H60B 0.9300
C61A C62A 1.3900
C61A H61B 0.9300
C62A C63A 1.3900
C62A H62B 0.9300
C63A C64A 1.3900
C63A H63B 0.9300
C64A H64B 0.9300

loop_
_geom_torsion_atom_site_label_1
_geom_torsion_atom_site_label_2
_geom_torsion_atom_site_label_3
_geom_torsion_atom_site_label_4
_geom_torsion
C4 N1 C1 C20 -163.8(7)
Ni N1 C1 C20 28.1(10)
C4 N1 C1 C2 4.6(8)
Ni N1 C1 C2 -163.4(5)
C20 C1 C2 C3 161.2(8)
N1 C1 C2 C3 -6.4(9)
C20 C1 C2 N5 -24.4(14)
N1 C1 C2 N5 168.0(9)
O2 N5 C2 C3 -41.7(13)
O1 N5 C2 C3 131.7(9)
O2 N5 C2 C1 144.4(10)
O1 N5 C2 C1 -42.3(13)
C1 C2 C3 C4 5.1(9)
N5 C2 C3 C4 -169.9(8)
C1 N1 C4 C5 177.1(7)
Ni N1 C4 C5 -14.9(10)
C1 N1 C4 C3 -1.6(8)
Ni N1 C4 C3 166.3(5)
C2 C3 C4 N1 -2.2(9)
C2 C3 C4 C5 179.0(7)
C9 N2 C6 C5 164.8(6)
Ni N2 C6 C5 -26.7(9)
C9 N2 C6 C7 -5.8(7)
Ni N2 C6 C7 162.7(4)
N2 C6 C7 C8 4.5(8)
C5 C6 C7 C8 -165.7(7)
C6 C7 C8 C9 -1.2(8)
C6 N2 C9 C10 -173.1(6)
Ni N2 C9 C10 18.4(8)
C6 N2 C9 C8 5.1(7)
Ni N2 C9 C8 -163.4(4)
C7 C8 C9 N2 -2.5(7)
C7 C8 C9 C10 175.7(6)
C14 N3 C11 C10 -161.4(6)
Ni N3 C11 C10 28.8(8)
C14 N3 C11 C12 6.7(7)
Ni N3 C11 C12 -163.2(4)
N3 C11 C12 C13 -5.2(7)
C10 C11 C12 C13 162.5(6)
N3 C11 C12 C33 165.3(6)
C10 C11 C12 C33 -26.9(11)
C11 C12 C13 C14 1.5(7)
C33 C12 C13 C14 -169.8(6)
C11 C12 C13 C43 174.4(6)
C33 C12 C13 C43 3.0(10)
C11 N3 C14 C15 176.2(6)
Ni N3 C14 C15 -14.2(8)
C11 N3 C14 C13 -5.6(7)
Ni N3 C14 C13 163.9(4)
C12 C13 C14 N3 2.6(7)
C43 C13 C14 N3 -170.2(6)
C12 C13 C14 C15 -179.4(6)
C43 C13 C14 C15 7.9(10)
N1 Ni N4 C19 4.7(6)
N3 Ni N4 C19 -168.7(6)
N1 Ni N4 C16 -160.7(6)
N3 Ni N4 C16 26.0(6)
C19 N4 C16 C15 165.4(7)
Ni N4 C16 C15 -26.6(10)
C19 N4 C16 C17 -5.6(8)
Ni N4 C16 C17 162.4(5)
C15 C16 C17 C18 -165.9(8)
N4 C16 C17 C18 5.0(10)
C16 C17 C18 C19 -2.3(10)
C16 N4 C19 C20 -179.5(8)
Ni N4 C19 C20 12.7(11)
C16 N4 C19 C18 4.2(9)
Ni N4 C19 C18 -163.6(6)
C17 C18 C19 N4 -1.2(10)
C17 C18 C19 C20 -177.4(8)
N2 C6 C5 C4 3.2(10)
C7 C6 C5 C4 172.2(7)
N2 C6 C5 C21 -171.1(6)
C7 C6 C5 C21 -2.1(11)
N1 C4 C5 C6 17.8(11)
C3 C4 C5 C6 -163.6(7)
N1 C4 C5 C21 -167.9(7)
C3 C4 C5 C21 10.8(11)
N2 C9 C10 C11 -21.1(9)
C8 C9 C10 C11 161.0(6)
N2 C9 C10 C27 165.7(5)
C8 C9 C10 C27 -12.2(9)
N3 C11 C10 C9 -3.0(9)
C12 C11 C10 C9 -169.3(6)
N3 C11 C10 C27 169.7(6)
C12 C11 C10 C27 3.4(10)
N4 C16 C15 C14 -0.9(11)
C17 C16 C15 C14 168.7(7)
N4 C16 C15 C53 -179.0(7)
C17 C16 C15 C53 -9.4(11)
N3 C14 C15 C16 21.5(10)
C13 C14 C15 C16 -156.4(7)
N3 C14 C15 C53 -160.4(6)
C13 C14 C15 C53 21.7(10)
N1 C1 C20 C19 -5.8(11)
C2 C1 C20 C19 -171.8(8)
N1 C1 C20 C59A 148.4(12)
C2 C1 C20 C59A -17.5(15)
N1 C1 C20 C59 175.7(7)
C2 C1 C20 C59 9.8(13)
N4 C19 C20 C1 -14.9(12)
C18 C19 C20 C1 160.8(8)
N4 C19 C20 C59A -168.0(12)
C18 C19 C20 C59A 7.7(16)
N4 C19 C20 C59 163.7(7)
C18 C19 C20 C59 -20.6(12)
C6 C5 C21 C22 -120.3(8)
C4 C5 C21 C22 65.3(10)
C6 C5 C21 C26 59.0(10)
C4 C5 C21 C26 -115.4(8)
C26 C21 C22 C23 -0.9(12)
C5 C21 C22 C23 178.4(7)
C21 C22 C23 C24 0.0(13)
C22 C23 C24 C25 2.2(16)
C23 C24 C25 C26 -3.4(16)
C22 C21 C26 C25 -0.3(12)
C5 C21 C26 C25 -179.6(8)
C24 C25 C26 C21 2.5(15)
C9 C10 C27 C28 86.0(8)
C11 C10 C27 C28 -87.0(9)
C9 C10 C27 C32 -86.1(8)
C11 C10 C27 C32 100.9(7)
C32 C27 C28 C29 0.2(12)
C10 C27 C28 C29 -171.9(7)
C27 C28 C29 C30 -0.5(14)
C28 C29 C30 C31 -2.0(15)
C29 C30 C31 C32 4.6(15)
C30 C31 C32 C27 -4.8(13)
C28 C27 C32 C31 2.4(11)
C10 C27 C32 C31 174.8(7)
C13 C12 C33 C38 97.8(8)
C11 C12 C33 C38 -71.4(9)
C13 C12 C33 C34 -74.6(9)
C11 C12 C33 C34 116.2(8)
C38 C33 C34 C35 -2.5(10)
C12 C33 C34 C35 170.3(6)
C33 C34 C35 C36 -1.0(12)
C34 C35 C36 C37 4.5(11)
C34 C35 C36 C39 -173.7(7)
C35 C36 C37 C38 -4.6(11)
C39 C36 C37 C38 173.5(7)
C34 C33 C38 C37 2.4(10)
C12 C33 C38 C37 -170.5(6)
C36 C37 C38 C33 1.2(11)
C35 C36 C39 C40 176.2(8)
C37 C36 C39 C40 -1.9(13)
C36 C39 C40 C41 -177.8(8)
C36 C39 C40 C42 -5.9(16)
C36 C39 C40 C42A 43(2)
C12 C13 C43 C48 -106.0(8)
C14 C13 C43 C48 65.5(9)
C12 C13 C43 C44 72.2(10)
C14 C13 C43 C44 -116.3(8)
C48 C43 C44 C45 -3.8(11)
C13 C43 C44 C45 178.0(7)
C43 C44 C45 C46 -0.3(12)
C44 C45 C46 C47 3.5(12)
C44 C45 C46 C49 -173.9(7)
C45 C46 C47 C48 -2.5(12)
C49 C46 C47 C48 174.8(8)
C46 C47 C48 C43 -1.8(13)
C44 C43 C48 C47 4.8(11)
C13 C43 C48 C47 -176.8(7)
C45 C46 C49 C50 143.2(9)
C47 C46 C49 C50 -34.0(13)
C46 C49 C50 C52 3.0(14)
C46 C49 C50 C51A -178.2(11)
C46 C49 C50 C51 -173(2)
N8 C51 C50 C49 -170(28)
N8 C51 C50 C52 15(30)
C16 C15 C53 C54 -121.3(8)
C14 C15 C53 C54 60.6(9)
C16 C15 C53 C58 61.6(10)
C14 C15 C53 C58 -116.6(8)
C58 C53 C54 C55 0.6(11)
C15 C53 C54 C55 -176.6(7)
C53 C54 C55 C56 -1.4(12)
C54 C55 C56 C57 1.2(13)
C55 C56 C57 C58 -0.3(14)
C56 C57 C58 C53 -0.5(13)
C54 C53 C58 C57 0.3(11)
C15 C53 C58 C57 177.6(7)
C1 C20 C59 C60 -68.7(9)
C19 C20 C59 C60 112.7(7)
C1 C20 C59 C64 116.1(8)
C19 C20 C59 C64 -62.4(9)
C64 C59 C60 C61 0.0
C20 C59 C60 C61 -175.3(7)
C59 C60 C61 C62 0.0
C60 C61 C62 C63 0.0
C61 C62 C63 C64 0.0
C62 C63 C64 C59 0.0
C60 C59 C64 C63 0.0
C20 C59 C64 C63 174.9(8)
C1 C20 C59A C60A -43(2)
C19 C20 C59A C60A 112.0(16)
C1 C20 C59A C64A 133.1(10)
C19 C20 C59A C64A -71.8(14)
C64A C59A C60A C61A 0.0
C20 C59A C60A C61A 176(2)
C59A C60A C61A C62A 0.0
C60A C61A C62A C63A 0.0
C61A C62A C63A C64A 0.0
C62A C63A C64A C59A 0.0
C60A C59A C64A C63A 0.0
C20 C59A C64A C63A -176.7(18)
